data_4038432
loop_
_publ_author_name
'Bartolo, Nicole D.'
'Woerpel, K. A.'

_publ_section_title
;
 Evidence Against Single-Electron Transfer in the Additions of Most
 Organomagnesium Reagents to Carbonyl Compounds.
;
_journal_name_full 'The Journal of organic chemistry'
_journal_paper_doi 10.1021/acs.joc.0c00481
_journal_year 2020
_chemical_formula_sum 'C23 H20 O'
_chemical_formula_weight 312.39
_space_group_crystal_system orthorhombic
_space_group_IT_number 61
_space_group_name_Hall '-P 2ac 2ab'
_space_group_name_H-M_alt 'P b c a'
_atom_sites_solution_hydrogens mixed
_audit_creation_method SHELXL-2018/3
_cell_angle_alpha 90
_cell_angle_beta 90
_cell_angle_gamma 90
_cell_formula_units_Z 8
_cell_length_a 19.1861(10)
_cell_length_b 8.0835(4)
_cell_length_c 21.0439(11)
_cell_measurement_reflns_used 9944
_cell_measurement_temperature 100(2)
_cell_measurement_theta_max 27.90
_cell_measurement_theta_min 2.21
_cell_volume 3263.7(3)
_computing_cell_refinement 'Bruker SAINT'
_computing_data_collection 'Bruker APEX2'
_computing_data_reduction 'Bruker SAINT'
_computing_molecular_graphics 'Diamond (Brakdenburg & Putz, 2014)'
_computing_structure_refinement 'SHELXL-2018/3 (Sheldrick, 2018)'
_computing_structure_solution 'SHELXT (Sheldrick 2015)'
_diffrn_ambient_temperature 100(2)
_diffrn_measured_fraction_theta_full 1.000
_diffrn_measured_fraction_theta_max 1.000
_diffrn_measurement_device_type 'Bruker APEX-II CCD'
_diffrn_measurement_method '\w scans'
_diffrn_radiation_monochromator graphite
_diffrn_radiation_source 'sealed tube'
_diffrn_radiation_type MoK\a
_diffrn_radiation_wavelength 0.71073
_diffrn_reflns_av_R_equivalents 0.0413
_diffrn_reflns_av_unetI/netI 0.0214
_diffrn_reflns_Laue_measured_fraction_full 1.000
_diffrn_reflns_Laue_measured_fraction_max 1.000
_diffrn_reflns_limit_h_max 25
_diffrn_reflns_limit_h_min -25
_diffrn_reflns_limit_k_max 10
_diffrn_reflns_limit_k_min -10
_diffrn_reflns_limit_l_max 28
_diffrn_reflns_limit_l_min -28
_diffrn_reflns_number 44773
_diffrn_reflns_point_group_measured_fraction_full 1.000
_diffrn_reflns_point_group_measured_fraction_max 1.000
_diffrn_reflns_theta_full 25.242
_diffrn_reflns_theta_max 28.291
_diffrn_reflns_theta_min 1.935
_exptl_absorpt_coefficient_mu 0.076
_exptl_absorpt_correction_T_max 0.7457
_exptl_absorpt_correction_T_min 0.6891
_exptl_absorpt_correction_type multi-scan
_exptl_absorpt_process_details SADABS
_exptl_crystal_colour colourless
_exptl_crystal_density_diffrn 1.272
_exptl_crystal_description block
_exptl_crystal_F_000 1328
_exptl_crystal_size_max 0.540
_exptl_crystal_size_mid 0.320
_exptl_crystal_size_min 0.230
_refine_diff_density_max 0.359
_refine_diff_density_min -0.229
_refine_diff_density_rms 0.047
_refine_ls_extinction_method none
_refine_ls_goodness_of_fit_ref 1.063
_refine_ls_hydrogen_treatment mixed
_refine_ls_matrix_type full
_refine_ls_number_parameters 222
_refine_ls_number_reflns 4059
_refine_ls_number_restraints 0
_refine_ls_restrained_S_all 1.063
_refine_ls_R_factor_all 0.0550
_refine_ls_R_factor_gt 0.0472
_refine_ls_shift/su_max 0.000
_refine_ls_shift/su_mean 0.000
_refine_ls_structure_factor_coef Fsqd
_refine_ls_weighting_details 'w=1/[\s^2^(Fo^2^)+(0.0600P)^2^+1.3976P] where P=(Fo^2^+2Fc^2^)/3'
_refine_ls_weighting_scheme calc
_refine_ls_wR_factor_gt 0.1191
_refine_ls_wR_factor_ref 0.1244
_reflns_Friedel_coverage 0.000
_reflns_number_gt 3507
_reflns_number_total 4059
_reflns_threshold_expression 'I > 2\s(I)'
_cod_data_source_file jo0c00481_si_003.cif
_cod_data_source_block 19kaw2h
_cod_database_code 4038432
_shelx_shelxl_version_number 2018/3
_shelx_space_group_comment
;
The symmetry employed for this shelxl refinement is uniquely defined
by the following loop, which should always be used as a source of
symmetry information in preference to the above space-group names.
They are only intended as comments.
;
_shelx_estimated_absorpt_t_min 0.960
_shelx_estimated_absorpt_t_max 0.983

loop_
_space_group_symop_operation_xyz
'x, y, z'
'-x+1/2, -y, z+1/2'
'-x, y+1/2, -z+1/2'
'x+1/2, -y+1/2, -z'
'-x, -y, -z'
'x-1/2, y, -z-1/2'
'x, -y-1/2, z-1/2'
'-x-1/2, y-1/2, z'

loop_
_atom_site_label
_atom_site_type_symbol
_atom_site_fract_x
_atom_site_fract_y
_atom_site_fract_z
_atom_site_U_iso_or_equiv
_atom_site_adp_type
_atom_site_occupancy
_atom_site_site_symmetry_order
_atom_site_calc_flag
_atom_site_refinement_flags_posn
_atom_site_refinement_flags_adp
_atom_site_refinement_flags_occupancy
_atom_site_disorder_assembly
_atom_site_disorder_group
O1 O 0.48726(5) 0.16990(13) 0.46602(5) 0.0279(2) Uani 1 1 d . . . . .
H1O H 0.5211(14) 0.095(4) 0.4624(12) 0.084(8) Uiso 1 1 d . . . . .
C1 C 0.41856(6) 0.43265(15) 0.37851(6) 0.0200(2) Uani 1 1 d . . . . .
C2 C 0.39044(6) 0.26907(15) 0.40533(6) 0.0212(3) Uani 1 1 d . . . . .
H2 H 0.343555 0.240299 0.387762 0.025 Uiso 1 1 calc R U . . .
C3 C 0.38854(7) 0.41972(16) 0.44586(6) 0.0227(3) Uani 1 1 d . . . . .
H3A H 0.421602 0.425761 0.481911 0.027 Uiso 1 1 calc R U . . .
H3B H 0.342565 0.471202 0.453917 0.027 Uiso 1 1 calc R U . . .
C4 C 0.37494(7) 0.51759(15) 0.32973(6) 0.0210(3) Uani 1 1 d . . . . .
C5 C 0.41700(7) 0.61974(15) 0.29180(6) 0.0218(3) Uani 1 1 d . . . . .
C6 C 0.38757(7) 0.71825(16) 0.24455(6) 0.0267(3) Uani 1 1 d . . . . .
H6 H 0.415913 0.788055 0.219023 0.032 Uiso 1 1 calc R U . . .
C7 C 0.31580(8) 0.71213(18) 0.23556(7) 0.0303(3) Uani 1 1 d . . . . .
H7 H 0.294952 0.778302 0.203456 0.036 Uiso 1 1 calc R U . . .
C8 C 0.27412(7) 0.61034(18) 0.27299(7) 0.0303(3) Uani 1 1 d . . . . .
H8 H 0.225208 0.607666 0.266027 0.036 Uiso 1 1 calc R U . . .
C9 C 0.30325(7) 0.51216(17) 0.32063(6) 0.0265(3) Uani 1 1 d . . . . .
H9 H 0.274703 0.443123 0.346263 0.032 Uiso 1 1 calc R U . . .
C10 C 0.49129(6) 0.49123(15) 0.36512(6) 0.0213(3) Uani 1 1 d . . . . .
C11 C 0.48918(6) 0.60431(15) 0.31387(6) 0.0219(3) Uani 1 1 d . . . . .
C12 C 0.54889(7) 0.68812(17) 0.29424(7) 0.0271(3) Uani 1 1 d . . . . .
H12 H 0.547099 0.763989 0.259799 0.033 Uiso 1 1 calc R U . . .
C13 C 0.61116(7) 0.65841(18) 0.32609(7) 0.0301(3) Uani 1 1 d . . . . .
H13 H 0.652243 0.715400 0.313607 0.036 Uiso 1 1 calc R U . . .
C14 C 0.61379(7) 0.54591(19) 0.37608(7) 0.0296(3) Uani 1 1 d . . . . .
H14 H 0.656899 0.525957 0.396931 0.035 Uiso 1 1 calc R U . . .
C15 C 0.55422(7) 0.46201(17) 0.39606(6) 0.0255(3) Uani 1 1 d . . . . .
H15 H 0.556544 0.385839 0.430375 0.031 Uiso 1 1 calc R U . . .
C16 C 0.43144(7) 0.11687(16) 0.42555(6) 0.0225(3) Uani 1 1 d . . . . .
C17 C 0.46057(8) 0.02461(18) 0.36831(7) 0.0317(3) Uani 1 1 d . . . . .
H17A H 0.422808 0.001340 0.338245 0.047 Uiso 1 1 calc R U . . .
H17B H 0.481549 -0.079693 0.382361 0.047 Uiso 1 1 calc R U . . .
H17C H 0.496084 0.092816 0.347483 0.047 Uiso 1 1 calc R U . . .
C18 C 0.38072(7) 0.01246(15) 0.46533(6) 0.0226(3) Uani 1 1 d . . . . .
C19 C 0.37187(7) 0.05199(17) 0.52963(6) 0.0253(3) Uani 1 1 d . . . . .
H19 H 0.397277 0.141533 0.547471 0.030 Uiso 1 1 calc R U . . .
C20 C 0.32639(8) -0.03807(18) 0.56769(7) 0.0311(3) Uani 1 1 d . . . . .
H20 H 0.321814 -0.011873 0.611498 0.037 Uiso 1 1 calc R U . . .
C21 C 0.28772(7) -0.16615(18) 0.54166(8) 0.0343(3) Uani 1 1 d . . . . .
H21 H 0.256325 -0.227339 0.567472 0.041 Uiso 1 1 calc R U . . .
C22 C 0.29502(7) -0.20434(17) 0.47812(8) 0.0338(3) Uani 1 1 d . . . . .
H22 H 0.268056 -0.291140 0.460181 0.041 Uiso 1 1 calc R U . . .
C23 C 0.34162(7) -0.11668(17) 0.43996(7) 0.0281(3) Uani 1 1 d . . . . .
H23 H 0.346703 -0.145294 0.396421 0.034 Uiso 1 1 calc R U . . .

loop_
_atom_site_aniso_label
_atom_site_aniso_U_11
_atom_site_aniso_U_22
_atom_site_aniso_U_33
_atom_site_aniso_U_23
_atom_site_aniso_U_13
_atom_site_aniso_U_12
O1 0.0205(4) 0.0339(5) 0.0294(5) 0.0026(4) -0.0035(4) 0.0047(4)
C1 0.0203(6) 0.0190(5) 0.0205(6) -0.0011(4) -0.0018(4) 0.0002(4)
C2 0.0206(6) 0.0203(6) 0.0227(6) 0.0013(5) -0.0013(5) 0.0018(4)
C3 0.0247(6) 0.0219(6) 0.0216(6) 0.0003(5) 0.0017(5) 0.0031(5)
C4 0.0241(6) 0.0181(6) 0.0206(6) 0.0003(5) -0.0012(5) 0.0007(4)
C5 0.0249(6) 0.0187(6) 0.0218(6) -0.0025(5) 0.0027(5) 0.0001(5)
C6 0.0337(7) 0.0224(6) 0.0240(6) 0.0030(5) 0.0043(5) 0.0009(5)
C7 0.0358(7) 0.0280(7) 0.0272(7) 0.0063(5) -0.0040(6) 0.0060(6)
C8 0.0254(6) 0.0310(7) 0.0345(7) 0.0050(6) -0.0061(5) 0.0024(5)
C9 0.0241(6) 0.0255(6) 0.0298(7) 0.0052(5) -0.0022(5) -0.0015(5)
C10 0.0222(6) 0.0198(6) 0.0218(6) -0.0063(5) 0.0015(5) -0.0001(4)
C11 0.0237(6) 0.0196(6) 0.0223(6) -0.0052(5) 0.0035(5) 0.0007(5)
C12 0.0287(7) 0.0250(6) 0.0277(7) -0.0063(5) 0.0090(5) -0.0032(5)
C13 0.0238(6) 0.0321(7) 0.0345(7) -0.0134(6) 0.0088(5) -0.0060(5)
C14 0.0208(6) 0.0348(7) 0.0331(7) -0.0136(6) -0.0008(5) -0.0018(5)
C15 0.0237(6) 0.0272(6) 0.0257(6) -0.0073(5) -0.0021(5) 0.0007(5)
C16 0.0234(6) 0.0216(6) 0.0226(6) 0.0006(5) -0.0007(5) 0.0039(5)
C17 0.0392(8) 0.0282(7) 0.0276(7) -0.0020(5) 0.0063(6) 0.0084(6)
C18 0.0224(6) 0.0186(6) 0.0267(6) 0.0031(5) -0.0012(5) 0.0066(5)
C19 0.0257(6) 0.0221(6) 0.0281(7) 0.0018(5) -0.0006(5) 0.0042(5)
C20 0.0325(7) 0.0292(7) 0.0318(7) 0.0065(6) 0.0065(6) 0.0085(6)
C21 0.0260(7) 0.0250(7) 0.0519(9) 0.0111(6) 0.0081(6) 0.0053(5)
C22 0.0233(6) 0.0206(6) 0.0575(10) 0.0001(6) -0.0040(6) 0.0027(5)
C23 0.0272(7) 0.0228(6) 0.0344(7) -0.0010(5) -0.0051(5) 0.0057(5)

loop_
_atom_type_symbol
_atom_type_description
_atom_type_scat_dispersion_real
_atom_type_scat_dispersion_imag
_atom_type_scat_source
C C 0.0033 0.0016 'International Tables Vol C Tables 4.2.6.8 and 6.1.1.4'
H H 0.0000 0.0000 'International Tables Vol C Tables 4.2.6.8 and 6.1.1.4'
O O 0.0106 0.0060 'International Tables Vol C Tables 4.2.6.8 and 6.1.1.4'

loop_
_geom_angle_atom_site_label_1
_geom_angle_atom_site_label_2
_geom_angle_atom_site_label_3
_geom_angle
_geom_angle_site_symmetry_1
_geom_angle_site_symmetry_3
_geom_angle_publ_flag
C16 O1 H1O 106.9(17) . . ?
C4 C1 C10 104.32(10) . . ?
C4 C1 C3 117.17(10) . . ?
C10 C1 C3 122.99(10) . . ?
C4 C1 C2 116.88(10) . . ?
C10 C1 C2 131.88(11) . . ?
C3 C1 C2 57.97(8) . . ?
C3 C2 C16 120.97(11) . . ?
C3 C2 C1 60.95(8) . . ?
C16 C2 C1 128.14(10) . . ?
C3 C2 H2 112.4 . . ?
C16 C2 H2 112.4 . . ?
C1 C2 H2 112.4 . . ?
C2 C3 C1 61.09(8) . . ?
C2 C3 H3A 117.7 . . ?
C1 C3 H3A 117.7 . . ?
C2 C3 H3B 117.7 . . ?
C1 C3 H3B 117.7 . . ?
H3A C3 H3B 114.8 . . ?
C9 C4 C5 120.62(12) . . ?
C9 C4 C1 129.47(12) . . ?
C5 C4 C1 109.85(11) . . ?
C6 C5 C4 120.60(12) . . ?
C6 C5 C11 131.11(12) . . ?
C4 C5 C11 108.23(11) . . ?
C7 C6 C5 118.55(12) . . ?
C7 C6 H6 120.7 . . ?
C5 C6 H6 120.7 . . ?
C6 C7 C8 120.86(13) . . ?
C6 C7 H7 119.6 . . ?
C8 C7 H7 119.6 . . ?
C7 C8 C9 120.84(13) . . ?
C7 C8 H8 119.6 . . ?
C9 C8 H8 119.6 . . ?
C4 C9 C8 118.53(12) . . ?
C4 C9 H9 120.7 . . ?
C8 C9 H9 120.7 . . ?
C15 C10 C11 119.42(12) . . ?
C15 C10 C1 131.71(12) . . ?
C11 C10 C1 108.70(11) . . ?
C12 C11 C10 121.11(12) . . ?
C12 C11 C5 129.89(12) . . ?
C10 C11 C5 108.88(11) . . ?
C13 C12 C11 118.64(13) . . ?
C13 C12 H12 120.7 . . ?
C11 C12 H12 120.7 . . ?
C12 C13 C14 120.56(13) . . ?
C12 C13 H13 119.7 . . ?
C14 C13 H13 119.7 . . ?
C13 C14 C15 121.08(13) . . ?
C13 C14 H14 119.5 . . ?
C15 C14 H14 119.5 . . ?
C10 C15 C14 119.18(13) . . ?
C10 C15 H15 120.4 . . ?
C14 C15 H15 120.4 . . ?
O1 C16 C2 108.09(10) . . ?
O1 C16 C17 110.01(11) . . ?
C2 C16 C17 111.38(11) . . ?
O1 C16 C18 108.28(10) . . ?
C2 C16 C18 105.62(10) . . ?
C17 C16 C18 113.23(11) . . ?
C16 C17 H17A 109.5 . . ?
C16 C17 H17B 109.5 . . ?
H17A C17 H17B 109.5 . . ?
C16 C17 H17C 109.5 . . ?
H17A C17 H17C 109.5 . . ?
H17B C17 H17C 109.5 . . ?
C23 C18 C19 118.45(13) . . ?
C23 C18 C16 122.98(12) . . ?
C19 C18 C16 118.55(12) . . ?
C20 C19 C18 120.87(13) . . ?
C20 C19 H19 119.6 . . ?
C18 C19 H19 119.6 . . ?
C21 C20 C19 119.95(14) . . ?
C21 C20 H20 120.0 . . ?
C19 C20 H20 120.0 . . ?
C22 C21 C20 119.72(14) . . ?
C22 C21 H21 120.1 . . ?
C20 C21 H21 120.1 . . ?
C21 C22 C23 120.62(14) . . ?
C21 C22 H22 119.7 . . ?
C23 C22 H22 119.7 . . ?
C18 C23 C22 120.36(14) . . ?
C18 C23 H23 119.8 . . ?
C22 C23 H23 119.8 . . ?

loop_
_geom_bond_atom_site_label_1
_geom_bond_atom_site_label_2
_geom_bond_distance
_geom_bond_site_symmetry_2
_geom_bond_publ_flag
O1 C16 1.4339(16) . ?
O1 H1O 0.89(3) . ?
C1 C4 1.4918(17) . ?
C1 C10 1.5001(17) . ?
C1 C3 1.5335(17) . ?
C1 C2 1.5356(17) . ?
C2 C3 1.4872(18) . ?
C2 C16 1.5210(17) . ?
C2 H2 1.0000 . ?
C3 H3A 0.9900 . ?
C3 H3B 0.9900 . ?
C4 C9 1.3895(18) . ?
C4 C5 1.4036(17) . ?
C5 C6 1.3936(18) . ?
C5 C11 1.4658(18) . ?
C6 C7 1.391(2) . ?
C6 H6 0.9500 . ?
C7 C8 1.392(2) . ?
C7 H7 0.9500 . ?
C8 C9 1.3954(19) . ?
C8 H8 0.9500 . ?
C9 H9 0.9500 . ?
C10 C15 1.3920(18) . ?
C10 C11 1.4143(18) . ?
C11 C12 1.3937(18) . ?
C12 C13 1.391(2) . ?
C12 H12 0.9500 . ?
C13 C14 1.391(2) . ?
C13 H13 0.9500 . ?
C14 C15 1.3940(19) . ?
C14 H14 0.9500 . ?
C15 H15 0.9500 . ?
C16 C17 1.5230(18) . ?
C16 C18 1.5363(18) . ?
C17 H17A 0.9800 . ?
C17 H17B 0.9800 . ?
C17 H17C 0.9800 . ?
C18 C23 1.3920(19) . ?
C18 C19 1.4006(19) . ?
C19 C20 1.3902(19) . ?
C19 H19 0.9500 . ?
C20 C21 1.387(2) . ?
C20 H20 0.9500 . ?
C21 C22 1.379(2) . ?
C21 H21 0.9500 . ?
C22 C23 1.395(2) . ?
C22 H22 0.9500 . ?
C23 H23 0.9500 . ?
